data_7228524
loop_
_publ_author_name
'Boer\'e, Ren\'e'
'Hill, Nathan D. D.'

_publ_section_title
;
 High Z&#x2019; structures of 1,2,3,5-dithiadiazolyls and of
 1,2,3,5-diselenadiazolyls containing the first structurally characterized
 monomeric diselenadiazolyls
;
_journal_name_full CrystEngComm
_journal_paper_doi 10.1039/C7CE00863E
_journal_year 2017
_chemical_absolute_configuration unk
_chemical_formula_moiety Se
_chemical_formula_sum Se
_chemical_formula_weight 78.96
_chemical_melting_point 494
_chemical_name_common 'Grey selenium'
_chemical_name_systematic Selenium
_space_group_crystal_system trigonal
_space_group_IT_number 152
_space_group_name_Hall 'P 31 2"'
_space_group_name_H-M_alt 'P 31 2 1'
_symmetry_space_group_name_Hall 'P 31 2"'
_symmetry_space_group_name_H-M 'P 31 2 1'
_atom_sites_solution_primary iterative
_audit_creation_date 2016-10-26
_audit_creation_method
;
Olex2 1.2
(compiled 2016.09.09 svn.r3337 for OlexSys, GUI svn.r5227)
;
_audit_update_record
;
2017-06-19 deposited with the CCDC.
2017-06-20 downloaded from the CCDC.
;
_cell_angle_alpha 90
_cell_angle_beta 90
_cell_angle_gamma 120
_cell_formula_units_Z 3
_cell_length_a 4.3125(3)
_cell_length_b 4.3125(3)
_cell_length_c 4.9711(4)
_cell_measurement_reflns_used 757
_cell_measurement_temperature 99.99(14)
_cell_measurement_theta_max 75.6520
_cell_measurement_theta_min 11.8060
_cell_volume 80.065(10)
_computing_cell_refinement 'CrysAlisPro 1.171.38.41r (Rigaku OD, 2015)'
_computing_data_collection 'CrysAlisPro 1.171.38.41r (Rigaku OD, 2015)'
_computing_data_reduction 'CrysAlisPro 1.171.38.41r (Rigaku OD, 2015)'
_computing_molecular_graphics 'Mercury (Macrae <i>et al.</i>, 2006)'
_computing_publication_material 'Olex2 (Dolomanov et al., 2009)'
_computing_structure_refinement 'ShelXL (Sheldrick, 2015)'
_computing_structure_solution 'ShelXT (Sheldrick, 2015)'
_diffrn_ambient_environment N~2~
_diffrn_ambient_temperature 100(1)
_diffrn_detector 'CCD plate'
_diffrn_detector_type 'Pilatus 200/300K'
_diffrn_measured_fraction_theta_full 1.000
_diffrn_measured_fraction_theta_max 1.000
_diffrn_measurement_details
;
List of Runs (angles in degrees, time in seconds):

  # Type    Start    End  Width  t~exp~   \w     \q     \k     \f   Frames
#--------------------------------------------------------------------------
  1  \w     -1.00  74.00   0.50    0.50    --    4.52  19.00  90.00  150
  2  \w      1.00  71.00   0.50    0.50    --    4.52  38.00-180.00  140
  3  \w     36.00 175.00   0.50    0.91    --  105.46   0.00  90.00  278
  4  \w     97.00 174.00   0.50    0.91    --  105.46  15.00-180.00  154
  5  \w     41.00 110.00   0.50    0.91    --  105.46 -45.00 -90.00  138
  6  \w      1.00  71.00   0.50    0.50    --    4.52  38.00-120.00  140
  7  \w     -1.00  74.00   0.50    0.50    --    4.52  19.00   0.00  150
  8  \w     37.00 109.00   0.50    0.91    --  105.46 -94.00-180.00  144
  9  \w     43.00 119.00   0.50    0.91    --  105.46 -61.00   0.00  152
 10  \w     37.00 109.00   0.50    0.91    --  105.46 -30.00-150.00  144
 11  \w     92.00 168.00   0.50    0.91    --  105.46  61.00 -90.00  152
 12  \w    -45.00  14.00   0.50    0.50    --   -4.52 106.00  40.00  118
 13  \w    -28.00  28.00   0.50    0.50    --    4.52  92.00 144.00  112
 14  \w     97.00 174.00   0.50    0.91    --  105.46  15.00-120.00  154
 15  \w     40.00 122.00   0.50    0.91    --  105.46-125.00  90.00  164
 16  \w    101.00 170.00   0.50    0.91    --  105.46  45.00 120.00  138
 17  \w    102.00 174.00   0.50    0.91    --  105.46  30.00 -60.00  144
 18  \w    -68.00   7.00   0.50    0.50    --   -4.52 -57.00-150.00  150
 19  \w      1.00  71.00   0.50    0.50    --    4.52  36.00  19.00  140
 20  \w     92.00 168.00   0.50    0.91    --  105.46  61.00 -30.00  152
 21  \w     82.00 170.00   0.50    0.91    --  105.46  77.00-150.00  176
 22  \w     97.00 174.00   0.50    0.91    --  105.46  15.00  30.00  154
 23  \w     43.00 119.00   0.50    0.91    --  105.46 -61.00-180.00  152
 24  \w    -25.00  29.00   0.50    0.50    --    4.52 -79.00 -79.00  108
 25  \w    -62.00   8.00   0.50    0.50    --    4.52 -38.00 -60.00  140
 26  \w     82.00 170.00   0.50    0.91    --  105.46  77.00 150.00  176
 27  \w    102.00 174.00   0.50    0.91    --  105.46  30.00  90.00  144
 28  \w     92.00 168.00   0.50    0.91    --  105.46  61.00-120.00  152
 29  \w     40.00 122.00   0.50    0.91    --  105.46-125.00-150.00  164
 30  \w    -64.00  10.00   0.50    0.50    --    4.52 -19.00 120.00  148
;
_diffrn_measurement_device 'four-circle diffractometer'
_diffrn_measurement_device_type 'SuperNova, Dual, Cu at zero, Pilatus 200/300K'
_diffrn_measurement_method '\w scans'
_diffrn_orient_matrix_type 'CrysAlisPro convention (1999,Acta A55,543-557)'
_diffrn_orient_matrix_UB_11 0.0956512000
_diffrn_orient_matrix_UB_12 0.3951188000
_diffrn_orient_matrix_UB_13 -0.0125151000
_diffrn_orient_matrix_UB_21 -0.1614171000
_diffrn_orient_matrix_UB_22 -0.0611764000
_diffrn_orient_matrix_UB_23 -0.2847260000
_diffrn_orient_matrix_UB_31 -0.3670447000
_diffrn_orient_matrix_UB_32 -0.1018102000
_diffrn_orient_matrix_UB_33 0.1220775000
_diffrn_radiation_monochromator mirror
_diffrn_radiation_probe x-ray
_diffrn_radiation_type CuK\a
_diffrn_radiation_wavelength 1.54184
_diffrn_reflns_av_R_equivalents 0.0911
_diffrn_reflns_av_unetI/netI 0.0315
_diffrn_reflns_Laue_measured_fraction_full 1.000
_diffrn_reflns_Laue_measured_fraction_max 1.000
_diffrn_reflns_limit_h_max 4
_diffrn_reflns_limit_h_min -5
_diffrn_reflns_limit_k_max 5
_diffrn_reflns_limit_k_min -5
_diffrn_reflns_limit_l_max 6
_diffrn_reflns_limit_l_min -6
_diffrn_reflns_number 1066
_diffrn_reflns_point_group_measured_fraction_full 1.000
_diffrn_reflns_point_group_measured_fraction_max 1.000
_diffrn_reflns_theta_full 67.684
_diffrn_reflns_theta_max 75.668
_diffrn_reflns_theta_min 11.913
_diffrn_source 'micro-focus sealed X-ray tube'
_diffrn_source_type 'SuperNova (Cu) X-ray Source'
_exptl_absorpt_coefficient_mu 39.344
_exptl_absorpt_correction_T_max 1.00000
_exptl_absorpt_correction_T_min 0.21042
_exptl_absorpt_correction_type multi-scan
_exptl_absorpt_process_details
;
CrysAlisPro 1.171.38.41r (Rigaku Oxford Diffraction, 2015)
Empirical absorption correction using spherical harmonics,
 implemented in SCALE3 ABSPACK scaling algorithm.
;
_exptl_crystal_colour Black
_exptl_crystal_density_diffrn 4.913
_exptl_crystal_description Needle
_exptl_crystal_F_000 102
_exptl_crystal_recrystallization_method Sublimation
_exptl_crystal_size_max 0.12
_exptl_crystal_size_mid 0.02
_exptl_crystal_size_min 0.02
_refine_diff_density_max 1.423
_refine_diff_density_min -1.183
_refine_diff_density_rms 0.365
_refine_ls_extinction_coef 0.018(10)
_refine_ls_extinction_expression Fc^*^=kFc[1+0.001xFc^2^\l^3^/sin(2\q)]^-1/4^
_refine_ls_extinction_method 'SHELXL-2014/7 (Sheldrick 2014'
_refine_ls_goodness_of_fit_ref 1.381
_refine_ls_matrix_type full
_refine_ls_number_parameters 7
_refine_ls_number_reflns 120
_refine_ls_number_restraints 0
_refine_ls_restrained_S_all 1.381
_refine_ls_R_factor_all 0.0409
_refine_ls_R_factor_gt 0.0409
_refine_ls_shift/su_max 0.000
_refine_ls_shift/su_mean 0.000
_refine_ls_structure_factor_coef Fsqd
_refine_ls_weighting_details 'w=1/[\s^2^(Fo^2^)+(0.0711P)^2^] where P=(Fo^2^+2Fc^2^)/3'
_refine_ls_weighting_scheme calc
_refine_ls_wR_factor_gt 0.1090
_refine_ls_wR_factor_ref 0.1090
_reflns_Friedel_coverage 0.481
_reflns_Friedel_fraction_full 1.000
_reflns_Friedel_fraction_max 1.000
_reflns_number_gt 120
_reflns_number_total 120
_reflns_threshold_expression 'I > 2\s(I)'
_cod_data_source_file c7ce00863e2.cif
_cod_data_source_block Se
_cod_original_cell_volume 80.064(11)
_cod_database_code 7228524
_chemical_oxdiff_formula Se
_chemical_oxdiff_usercomment 'Clumps of black needles from "3x sublimed 5tBu Se diradical" sealed tube'
_shelx_space_group_comment
;
The symmetry employed for this shelxl refinement is uniquely defined
by the following loop, which should always be used as a source of
symmetry information in preference to the above space-group names.
They are only intended as comments.
;
_reflns_odcompleteness_completeness 100.00
_reflns_odcompleteness_iscentric 1
_reflns_odcompleteness_theta 66.97
_olex2_refinement_description
;
;
_shelx_shelxl_version_number 2014/7
_olex2_submission_special_instructions 'No special instructions were received'
_oxdiff_exptl_absorpt_empirical_details
;
Empirical correction (ABSPACK) includes:
- Absorption correction using spherical harmonics
- Frame scaling
;
_oxdiff_exptl_absorpt_empirical_full_max 3.982
_oxdiff_exptl_absorpt_empirical_full_min 0.611

loop_
_space_group_symop_operation_xyz
'x, y, z'
'-y, x-y, z+1/3'
'-x+y, -x, z+2/3'
'y, x, -z'
'x-y, -y, -z+2/3'
'-x, -x+y, -z+1/3'

loop_
_atom_site_label
_atom_site_type_symbol
_atom_site_fract_x
_atom_site_fract_y
_atom_site_fract_z
_atom_site_U_iso_or_equiv
_atom_site_adp_type
_atom_site_occupancy
_atom_site_site_symmetry_order
_atom_site_calc_flag
_atom_site_refinement_flags_posn
_atom_site_refinement_flags_adp
_atom_site_refinement_flags_occupancy
Se1 Se 1.0000 0.2287(3) 0.6667 0.0156(9) Uani 1 2 d S T P

loop_
_atom_site_aniso_label
_atom_site_aniso_U_11
_atom_site_aniso_U_22
_atom_site_aniso_U_33
_atom_site_aniso_U_23
_atom_site_aniso_U_13
_atom_site_aniso_U_12
Se1 0.0191(11) 0.0182(10) 0.0098(12) -0.0006(2) -0.0011(4) 0.0095(5)

loop_
_atom_type_symbol
_atom_type_description
_atom_type_scat_dispersion_real
_atom_type_scat_dispersion_imag
_atom_type_scat_source
Se Se -0.7943 1.1372 'International Tables Vol C Tables 4.2.6.8 and 6.1.1.4'

loop_
_geom_angle_atom_site_label_1
_geom_angle_atom_site_label_2
_geom_angle_atom_site_label_3
_geom_angle
_geom_angle_site_symmetry_1
_geom_angle_site_symmetry_3
Se1 Se1 Se1 103.12(5) 2_645 3_764

loop_
_geom_bond_atom_site_label_1
_geom_bond_atom_site_label_2
_geom_bond_distance
_geom_bond_site_symmetry_2
Se1 Se1 2.3801(15) 2_645
Se1 Se1 2.3801(15) 3_764
